data_7011681
loop_
_publ_author_name
'Chen, Ching-Huei'
'Lee, Yu-Yi'
'Liau, Bing-Chuang'
'Elango, Shanmugham'
'Chen, Jyh-Horung'
'Hsieh, Hsi-Ying'
'Liao, Feng-Ling'
'Wang, Sue-Lein'
'Hwang, Lian-Pin'

_publ_section_title
;
 Chloro(N-p-nitrobenzoylimido-meso-tetraphenylporphyrinato)iron(iii): a
 high-spin complex
;
_journal_issue 15
_journal_name_full 'Journal of the Chemical Society, Dalton Transactions'
_journal_page_first 3001
_journal_page_last 3006
_journal_paper_doi 10.1039/b202842p
_journal_year 2002
_chemical_formula_sum 'C52 H33 Cl4 Fe N6 O3'
_chemical_formula_weight 987.49
_chemical_name_systematic ?
_space_group_IT_number 19
_symmetry_cell_setting orthorhombic
_symmetry_space_group_name_Hall 'P 2ac 2ab'
_symmetry_space_group_name_H-M 'P 21 21 21'
_atom_sites_solution_hydrogens difmap
_atom_sites_solution_primary direct
_atom_sites_solution_secondary difmap
_audit_creation_method SHELXL-97
_cell_angle_alpha 90.00
_cell_angle_beta 90.00
_cell_angle_gamma 90.00
_cell_formula_units_Z 4
_cell_length_a 10.0270(11)
_cell_length_b 17.2766(18)
_cell_length_c 26.645(3)
_cell_measurement_reflns_used 968
_cell_measurement_temperature 295(2)
_cell_measurement_theta_max 25
_cell_measurement_theta_min 2.5
_cell_volume 4615.8(9)
_computing_cell_refinement 'Bruker SMART'
_computing_data_collection 'Bruker SMART'
_computing_data_reduction 'Bruker SHELXTL'
_computing_molecular_graphics 'Bruker SHELXTL'
_computing_publication_material 'Bruker SHELXTL'
_computing_structure_refinement 'SHELXL-97 (Sheldrick, 1997)'
_computing_structure_solution 'SHELXS-97 (Sheldrick, 1990)'
_diffrn_ambient_temperature 295(2)
_diffrn_measured_fraction_theta_full 0.980
_diffrn_measured_fraction_theta_max 0.980
_diffrn_measurement_device_type 'CCD area detector'
_diffrn_measurement_method 'phi and omega scans'
_diffrn_radiation_monochromator graphite
_diffrn_radiation_source 'fine-focus sealed tube'
_diffrn_radiation_type MoK\a
_diffrn_radiation_wavelength 0.71073
_diffrn_reflns_av_R_equivalents 0.0647
_diffrn_reflns_av_sigmaI/netI 0.1224
_diffrn_reflns_limit_h_max 13
_diffrn_reflns_limit_h_min -13
_diffrn_reflns_limit_k_max 22
_diffrn_reflns_limit_k_min -23
_diffrn_reflns_limit_l_max 35
_diffrn_reflns_limit_l_min -24
_diffrn_reflns_number 29828
_diffrn_reflns_theta_full 28.30
_diffrn_reflns_theta_max 28.30
_diffrn_reflns_theta_min 1.40
_exptl_absorpt_coefficient_mu 0.610
_exptl_absorpt_correction_T_max 0.9846
_exptl_absorpt_correction_T_min 0.9211
_exptl_absorpt_correction_type empirical
_exptl_crystal_colour Green
_exptl_crystal_density_diffrn 1.421
_exptl_crystal_density_meas ?
_exptl_crystal_density_method .
_exptl_crystal_description Equant
_exptl_crystal_F_000 2020
_exptl_crystal_size_max 0.32
_exptl_crystal_size_mid 0.25
_exptl_crystal_size_min 0.25
_refine_diff_density_max 0.388
_refine_diff_density_min -0.453
_refine_diff_density_rms 0.058
_refine_ls_abs_structure_details 'Flack H D (1983), Acta Cryst. A39, 876-881'
_refine_ls_abs_structure_Flack -0.040(19)
_refine_ls_extinction_method none
_refine_ls_goodness_of_fit_ref 0.866
_refine_ls_hydrogen_treatment noref
_refine_ls_matrix_type full
_refine_ls_number_parameters 595
_refine_ls_number_reflns 11062
_refine_ls_number_restraints 0
_refine_ls_restrained_S_all 0.866
_refine_ls_R_factor_all 0.1331
_refine_ls_R_factor_gt 0.0501
_refine_ls_shift/su_max 0.000
_refine_ls_shift/su_mean 0.000
_refine_ls_structure_factor_coef Fsqd
_refine_ls_weighting_details 'calc w=1/[\s^2^(Fo^2^)+(0.0626P)^2^+0.0000P] where P=(Fo^2^+2Fc^2^)/3'
_refine_ls_weighting_scheme calc
_refine_ls_wR_factor_gt 0.1115
_refine_ls_wR_factor_ref 0.1321
_reflns_number_gt 5357
_reflns_number_total 11062
_reflns_threshold_expression >2sigma(I)
_cod_data_source_file b202842p.txt
_cod_data_source_block au02m
_cod_depositor_comments
;
The following automatic conversions were performed:
'_symmetry_cell_setting' value 'Orthorhombic' changed to 'orthorhombic'
according to '/home/saulius/struct/CIF-dictionaries/cif_core.dic'
dictionary named 'cif_core.dic' version 2.4.1 from 2010-06-29.

Automatic conversion script
Id: cif_fix_enum 1527 2010-12-29 10:47:43Z saulius 
;
_cod_original_sg_symbol_H-M P212121
_cod_database_code 7011681

loop_
_symmetry_equiv_pos_as_xyz
'x, y, z'
'-x+1/2, -y, z+1/2'
'-x, y+1/2, -z+1/2'
'x+1/2, -y+1/2, -z'

loop_
_atom_site_label
_atom_site_type_symbol
_atom_site_fract_x
_atom_site_fract_y
_atom_site_fract_z
_atom_site_U_iso_or_equiv
_atom_site_adp_type
_atom_site_occupancy
_atom_site_symmetry_multiplicity
_atom_site_calc_flag
_atom_site_refinement_flags
_atom_site_disorder_assembly
_atom_site_disorder_group
Fe1 Fe 0.75620(6) 0.42889(3) 0.174507(19) 0.03561(15) Uani 1 1 d . . .
Cl1 Cl 0.94790(11) 0.43894(6) 0.13200(4) 0.0544(3) Uani 1 1 d . . .
Cl2 Cl 0.4802(2) -0.06475(12) -0.00485(7) 0.1243(7) Uani 1 1 d . . .
Cl3 Cl 0.4332(3) -0.15305(13) 0.08395(8) 0.1403(8) Uani 1 1 d . . .
Cl4 Cl 0.4820(3) 0.00964(13) 0.09137(8) 0.1622(11) Uani 1 1 d . . .
O1 O 0.3762(3) 0.4566(2) 0.10948(11) 0.0610(9) Uani 1 1 d . . .
O2 O 0.2352(7) 0.3685(4) 0.3673(2) 0.167(3) Uani 1 1 d . . .
O3 O 0.1421(6) 0.4786(4) 0.35348(19) 0.144(2) Uani 1 1 d . . .
N1 N 0.7063(3) 0.54605(16) 0.17238(12) 0.0357(8) Uani 1 1 d . . .
N2 N 0.7828(3) 0.43386(18) 0.24802(11) 0.0381(8) Uani 1 1 d . . .
N3 N 0.7506(3) 0.30873(16) 0.17697(11) 0.0374(7) Uani 1 1 d . . .
N4 N 0.6338(3) 0.41922(18) 0.09588(11) 0.0359(8) Uani 1 1 d . . .
N5 N 0.5748(3) 0.41516(18) 0.14383(11) 0.0381(8) Uani 1 1 d . . .
N6 N 0.2100(6) 0.4253(4) 0.3408(2) 0.0994(18) Uani 1 1 d . . .
C1 C 0.7177(4) 0.5955(2) 0.21232(15) 0.0381(10) Uani 1 1 d . . .
C2 C 0.7605(4) 0.5749(2) 0.26048(13) 0.0397(9) Uani 1 1 d . . .
C3 C 0.7913(4) 0.5002(2) 0.27629(15) 0.0402(11) Uani 1 1 d . . .
C4 C 0.8284(5) 0.4781(3) 0.32693(17) 0.0520(12) Uani 1 1 d . . .
C5 C 0.8409(5) 0.4009(2) 0.32811(18) 0.0531(12) Uani 1 1 d . . .
C6 C 0.8093(4) 0.3709(2) 0.27952(15) 0.0401(11) Uani 1 1 d . . .
C7 C 0.8037(4) 0.2935(2) 0.26633(15) 0.0396(10) Uani 1 1 d . . .
C8 C 0.7703(4) 0.2650(2) 0.21852(15) 0.0385(10) Uani 1 1 d . . .
C9 C 0.7523(5) 0.1842(2) 0.20581(16) 0.0447(10) Uani 1 1 d . . .
C10 C 0.7177(4) 0.1811(2) 0.15666(16) 0.0441(11) Uani 1 1 d . . .
C11 C 0.7161(4) 0.2590(2) 0.13799(15) 0.0362(10) Uani 1 1 d . . .
C12 C 0.6861(4) 0.2789(2) 0.08764(14) 0.0374(10) Uani 1 1 d . . .
C13 C 0.6657(4) 0.3533(2) 0.06842(15) 0.0376(10) Uani 1 1 d . . .
C14 C 0.6861(5) 0.3789(2) 0.01894(16) 0.0452(11) Uani 1 1 d . . .
C15 C 0.6723(5) 0.4584(2) 0.01747(15) 0.0430(11) Uani 1 1 d . . .
C16 C 0.6408(4) 0.4847(2) 0.06667(15) 0.0388(10) Uani 1 1 d . . .
C17 C 0.6329(4) 0.5627(2) 0.08308(14) 0.0387(10) Uani 1 1 d . . .
C18 C 0.6575(4) 0.5886(2) 0.13269(16) 0.0395(10) Uani 1 1 d . . .
C19 C 0.6401(5) 0.6680(2) 0.14825(16) 0.0453(11) Uani 1 1 d . . .
C20 C 0.6793(4) 0.6717(2) 0.19723(17) 0.0437(11) Uani 1 1 d . . .
C21 C 0.7673(5) 0.6382(2) 0.29880(14) 0.0404(10) Uani 1 1 d . . .
C22 C 0.6542(5) 0.6675(3) 0.3208(2) 0.0661(15) Uani 1 1 d . . .
C23 C 0.6595(6) 0.7269(4) 0.3550(2) 0.0785(18) Uani 1 1 d . . .
C24 C 0.7767(7) 0.7583(3) 0.3673(2) 0.0853(19) Uani 1 1 d . . .
C25 C 0.8949(6) 0.7309(3) 0.3466(2) 0.086(2) Uani 1 1 d . . .
C26 C 0.8875(5) 0.6714(3) 0.3127(2) 0.0673(16) Uani 1 1 d . . .
C27 C 0.8230(5) 0.2339(2) 0.30679(15) 0.0408(10) Uani 1 1 d . . .
C28 C 0.7151(5) 0.2069(3) 0.33347(19) 0.0637(14) Uani 1 1 d . . .
C29 C 0.7317(6) 0.1500(3) 0.36877(19) 0.0712(15) Uani 1 1 d . . .
C30 C 0.8555(7) 0.1199(3) 0.37791(18) 0.0616(14) Uani 1 1 d . . .
C31 C 0.9625(6) 0.1459(3) 0.35318(19) 0.0611(14) Uani 1 1 d . . .
C32 C 0.9487(5) 0.2047(3) 0.31731(17) 0.0556(13) Uani 1 1 d . . .
C33 C 0.6831(5) 0.2158(2) 0.04975(16) 0.0421(11) Uani 1 1 d . . .
C34 C 0.7926(5) 0.1694(3) 0.04254(17) 0.0547(13) Uani 1 1 d . . .
C35 C 0.7918(6) 0.1128(3) 0.0045(2) 0.0694(16) Uani 1 1 d . . .
C36 C 0.6797(6) 0.1041(3) -0.02426(19) 0.0643(15) Uani 1 1 d . . .
C37 C 0.5711(6) 0.1496(3) -0.01699(18) 0.0603(14) Uani 1 1 d . . .
C38 C 0.5741(5) 0.2056(3) 0.01902(16) 0.0497(12) Uani 1 1 d . . .
C39 C 0.6031(5) 0.6185(2) 0.04267(15) 0.0411(11) Uani 1 1 d . . .
C40 C 0.4903(5) 0.6062(3) 0.01352(18) 0.0552(13) Uani 1 1 d . . .
C41 C 0.4640(6) 0.6535(4) -0.02723(19) 0.0764(17) Uani 1 1 d . . .
C42 C 0.5503(8) 0.7162(3) -0.0374(2) 0.0776(18) Uani 1 1 d . . .
C43 C 0.6566(7) 0.7285(3) -0.0078(2) 0.0769(17) Uani 1 1 d . . .
C44 C 0.6839(6) 0.6804(3) 0.03151(18) 0.0580(14) Uani 1 1 d . . .
C45 C 0.4419(4) 0.4363(2) 0.14555(15) 0.0383(9) Uani 1 1 d . . .
C46 C 0.3839(4) 0.4316(2) 0.19652(15) 0.0398(9) Uani 1 1 d . . .
C47 C 0.2628(6) 0.4664(3) 0.20500(18) 0.0692(14) Uani 1 1 d . . .
C48 C 0.2032(5) 0.4652(3) 0.2531(2) 0.0782(17) Uani 1 1 d . . .
C49 C 0.2698(5) 0.4257(3) 0.28999(17) 0.0682(14) Uani 1 1 d . . .
C50 C 0.3871(6) 0.3864(4) 0.28257(19) 0.0765(17) Uani 1 1 d . . .
C51 C 0.4460(5) 0.3902(3) 0.23559(17) 0.0577(13) Uani 1 1 d . . .
C52 C 0.5186(7) -0.0735(4) 0.0584(2) 0.108(2) Uani 1 1 d . . .
H4A H 0.8617 0.5226 0.3479 0.080 Uiso 1 1 d . . .
H5A H 0.8551 0.3610 0.3555 0.080 Uiso 1 1 d . . .
H9A H 0.7512 0.1460 0.2302 0.080 Uiso 1 1 d . . .
H10A H 0.6818 0.1381 0.1371 0.080 Uiso 1 1 d . . .
H14A H 0.7189 0.3473 -0.0085 0.080 Uiso 1 1 d . . .
H15A H 0.7073 0.4979 -0.0092 0.080 Uiso 1 1 d . . .
H19A H 0.6298 0.7147 0.1259 0.080 Uiso 1 1 d . . .
H20A H 0.7110 0.7225 0.2156 0.080 Uiso 1 1 d . . .
H22A H 0.5731 0.6401 0.3087 0.080 Uiso 1 1 d . . .
H23A H 0.5624 0.7372 0.3781 0.080 Uiso 1 1 d . . .
H24A H 0.8057 0.7891 0.3925 0.080 Uiso 1 1 d . . .
H25A H 0.9940 0.7616 0.3528 0.080 Uiso 1 1 d . . .
H26A H 0.9812 0.6530 0.2916 0.080 Uiso 1 1 d . . .
H28A H 0.6228 0.2385 0.3268 0.080 Uiso 1 1 d . . .
H29A H 0.6654 0.1071 0.3822 0.080 Uiso 1 1 d . . .
H30A H 0.8283 0.0707 0.4021 0.080 Uiso 1 1 d . . .
H31A H 1.0609 0.1232 0.3570 0.080 Uiso 1 1 d . . .
H32A H 1.0168 0.2024 0.2939 0.080 Uiso 1 1 d . . .
H34A H 0.8869 0.1819 0.0601 0.080 Uiso 1 1 d . . .
H35A H 0.8766 0.0810 -0.0058 0.080 Uiso 1 1 d . . .
H36A H 0.6701 0.0743 -0.0522 0.080 Uiso 1 1 d . . .
H37A H 0.4953 0.1429 -0.0448 0.080 Uiso 1 1 d . . .
H38A H 0.5128 0.2365 0.0282 0.080 Uiso 1 1 d . . .
H40A H 0.4291 0.5637 0.0195 0.080 Uiso 1 1 d . . .
H41A H 0.3931 0.6538 -0.0507 0.080 Uiso 1 1 d . . .
H42A H 0.4975 0.7500 -0.0656 0.080 Uiso 1 1 d . . .
H43A H 0.7380 0.7752 -0.0150 0.080 Uiso 1 1 d . . .
H44A H 0.7698 0.6998 0.0538 0.080 Uiso 1 1 d . . .
H47A H 0.2112 0.4802 0.1717 0.080 Uiso 1 1 d . . .
H48A H 0.1210 0.4998 0.2658 0.080 Uiso 1 1 d . . .
H50A H 0.4431 0.3721 0.3119 0.080 Uiso 1 1 d . . .
H51A H 0.5438 0.3665 0.2280 0.080 Uiso 1 1 d . . .
H52A H 0.6364 -0.0801 0.0598 0.080 Uiso 1 1 d . . .

loop_
_atom_site_aniso_label
_atom_site_aniso_U_11
_atom_site_aniso_U_22
_atom_site_aniso_U_33
_atom_site_aniso_U_23
_atom_site_aniso_U_13
_atom_site_aniso_U_12
Fe1 0.0418(3) 0.0328(3) 0.0322(3) -0.0029(3) -0.0017(3) 0.0014(3)
Cl1 0.0504(7) 0.0516(7) 0.0610(7) -0.0058(6) 0.0142(6) -0.0024(6)
Cl2 0.1573(19) 0.1262(15) 0.0894(12) -0.0046(12) 0.0120(12) -0.0191(16)
Cl3 0.166(2) 0.1353(17) 0.1195(16) 0.0133(14) 0.0169(15) -0.0224(16)
Cl4 0.238(3) 0.1330(17) 0.1160(16) -0.0354(14) 0.0304(18) -0.0511(19)
O1 0.048(2) 0.091(3) 0.0445(19) 0.0089(17) -0.0118(16) 0.0024(17)
O2 0.206(7) 0.187(6) 0.108(4) 0.057(4) 0.095(5) 0.011(5)
O3 0.148(5) 0.183(5) 0.100(4) -0.029(4) 0.062(4) 0.019(4)
N1 0.042(2) 0.0319(17) 0.0330(18) -0.0046(16) -0.0058(16) 0.0013(13)
N2 0.044(2) 0.0353(17) 0.0352(18) -0.0058(16) -0.0050(15) 0.0023(17)
N3 0.0463(19) 0.0342(16) 0.0319(17) -0.0027(15) -0.0044(19) 0.0007(17)
N4 0.047(2) 0.0316(18) 0.0286(18) -0.0050(16) 0.0009(15) 0.0007(16)
N5 0.050(2) 0.0353(19) 0.0290(18) -0.0021(15) 0.0054(16) -0.0051(17)
N6 0.085(4) 0.141(5) 0.073(4) 0.000(4) 0.035(3) -0.006(4)
C1 0.036(3) 0.037(2) 0.041(2) -0.0051(19) -0.0028(19) 0.0054(18)
C2 0.048(2) 0.034(2) 0.037(2) -0.0065(19) -0.002(2) -0.004(2)
C3 0.041(3) 0.047(3) 0.033(2) -0.007(2) -0.0025(19) 0.001(2)
C4 0.065(3) 0.053(3) 0.038(3) -0.008(2) -0.010(2) 0.002(2)
C5 0.076(4) 0.044(3) 0.040(3) 0.002(2) -0.008(3) 0.004(2)
C6 0.050(3) 0.038(2) 0.032(2) -0.001(2) -0.005(2) 0.008(2)
C7 0.045(3) 0.039(2) 0.035(2) 0.005(2) -0.003(2) 0.0033(19)
C8 0.041(3) 0.035(2) 0.039(2) 0.0010(18) 0.001(2) 0.000(2)
C9 0.045(3) 0.039(2) 0.050(3) 0.0087(19) -0.002(3) 0.002(2)
C10 0.046(3) 0.035(2) 0.051(3) -0.006(2) 0.001(2) -0.003(2)
C11 0.039(3) 0.034(2) 0.036(2) -0.0043(18) 0.0020(19) 0.0027(18)
C12 0.043(3) 0.036(2) 0.033(2) -0.0082(19) 0.0023(19) 0.001(2)
C13 0.043(3) 0.034(2) 0.036(2) -0.006(2) -0.002(2) -0.003(2)
C14 0.052(3) 0.050(3) 0.034(3) -0.008(2) 0.002(2) -0.002(2)
C15 0.052(3) 0.041(2) 0.036(3) -0.004(2) 0.001(2) 0.000(2)
C16 0.045(3) 0.037(2) 0.035(2) 0.003(2) 0.000(2) -0.002(2)
C17 0.040(3) 0.040(2) 0.036(2) 0.003(2) -0.0001(19) 0.005(2)
C18 0.039(3) 0.033(2) 0.046(3) 0.000(2) 0.001(2) -0.0016(19)
C19 0.061(3) 0.029(2) 0.045(3) -0.003(2) 0.001(2) 0.008(2)
C20 0.049(3) 0.036(2) 0.046(3) -0.002(2) -0.003(2) 0.003(2)
C21 0.046(3) 0.043(2) 0.032(2) -0.0040(18) -0.007(2) 0.001(2)
C22 0.060(4) 0.073(3) 0.065(4) -0.031(3) -0.003(3) -0.001(3)
C23 0.062(4) 0.097(4) 0.077(4) -0.046(4) 0.009(3) 0.017(3)
C24 0.104(5) 0.068(4) 0.084(4) -0.047(3) -0.018(4) 0.014(4)
C25 0.079(4) 0.082(4) 0.098(5) -0.058(4) -0.015(4) -0.014(3)
C26 0.054(3) 0.073(4) 0.075(4) -0.026(3) 0.001(3) 0.003(3)
C27 0.044(3) 0.044(2) 0.034(2) -0.0020(19) -0.002(2) 0.005(2)
C28 0.056(4) 0.070(3) 0.065(3) 0.016(3) -0.002(3) 0.004(3)
C29 0.075(4) 0.073(3) 0.065(3) 0.033(3) 0.003(3) -0.008(3)
C30 0.095(5) 0.042(3) 0.048(3) 0.009(2) -0.006(3) -0.008(3)
C31 0.068(4) 0.051(3) 0.064(3) 0.009(3) -0.017(3) 0.017(3)
C32 0.061(3) 0.063(3) 0.042(3) 0.004(2) 0.004(3) 0.016(3)
C33 0.048(3) 0.033(2) 0.044(3) -0.001(2) 0.003(2) -0.003(2)
C34 0.062(3) 0.046(3) 0.056(3) -0.011(2) -0.002(2) 0.006(2)
C35 0.082(4) 0.056(3) 0.071(4) -0.023(3) 0.025(3) -0.002(3)
C36 0.085(4) 0.059(3) 0.049(3) -0.018(3) 0.014(3) -0.023(3)
C37 0.070(4) 0.068(3) 0.043(3) -0.016(3) 0.007(3) -0.013(3)
C38 0.055(3) 0.056(3) 0.037(3) -0.009(2) -0.002(2) -0.001(2)
C39 0.056(3) 0.035(2) 0.032(2) -0.0005(19) -0.001(2) 0.005(2)
C40 0.063(4) 0.054(3) 0.048(3) -0.006(2) -0.011(3) -0.003(3)
C41 0.092(5) 0.097(4) 0.040(3) -0.001(3) -0.023(3) 0.028(4)
C42 0.113(5) 0.069(4) 0.050(4) 0.018(3) 0.001(4) 0.022(4)
C43 0.107(5) 0.057(4) 0.067(4) 0.014(3) 0.016(4) -0.003(3)
C44 0.077(4) 0.046(3) 0.051(3) 0.003(2) 0.012(3) -0.005(3)
C45 0.036(2) 0.042(2) 0.037(2) -0.006(2) -0.002(2) -0.003(2)
C46 0.035(2) 0.042(2) 0.042(2) 0.000(2) -0.0023(19) -0.007(2)
C47 0.063(4) 0.094(4) 0.051(3) 0.010(3) 0.012(3) 0.007(3)
C48 0.060(4) 0.098(4) 0.077(4) 0.000(3) 0.023(3) 0.013(3)
C49 0.056(4) 0.102(4) 0.046(3) 0.007(3) 0.014(3) -0.005(4)
C50 0.056(4) 0.132(5) 0.042(3) 0.011(3) 0.001(3) -0.006(3)
C51 0.050(3) 0.076(3) 0.048(3) 0.011(3) 0.000(3) 0.002(3)
C52 0.120(6) 0.124(5) 0.078(4) -0.016(5) 0.002(4) -0.017(5)

loop_
_atom_type_symbol
_atom_type_description
_atom_type_scat_dispersion_real
_atom_type_scat_dispersion_imag
_atom_type_scat_source
C C 0.0033 0.0016 'International Tables Vol C Tables 4.2.6.8 and 6.1.1.4'
H H 0.0000 0.0000 'International Tables Vol C Tables 4.2.6.8 and 6.1.1.4'
N N 0.0061 0.0033 'International Tables Vol C Tables 4.2.6.8 and 6.1.1.4'
O O 0.0106 0.0060 'International Tables Vol C Tables 4.2.6.8 and 6.1.1.4'
Cl Cl 0.1484 0.1585 'International Tables Vol C Tables 4.2.6.8 and 6.1.1.4'
Fe Fe 0.3463 0.8444 'International Tables Vol C Tables 4.2.6.8 and 6.1.1.4'

loop_
_geom_angle_atom_site_label_1
_geom_angle_atom_site_label_2
_geom_angle_atom_site_label_3
_geom_angle
_geom_angle_site_symmetry_1
_geom_angle_site_symmetry_3
_geom_angle_publ_flag
N2 Fe1 N5 122.02(13) . . ?
N2 Fe1 N3 90.90(12) . . ?
N5 Fe1 N3 82.55(13) . . ?
N2 Fe1 N1 90.98(13) . . ?
N5 Fe1 N1 83.48(12) . . ?
N3 Fe1 N1 164.59(13) . . ?
N2 Fe1 Cl1 112.45(10) . . ?
N5 Fe1 Cl1 125.53(9) . . ?
N3 Fe1 Cl1 96.69(10) . . ?
N1 Fe1 Cl1 96.71(9) . . ?
N2 Fe1 N4 157.38(12) . . ?
N5 Fe1 N4 35.37(11) . . ?
N3 Fe1 N4 86.85(11) . . ?
N1 Fe1 N4 85.55(12) . . ?
Cl1 Fe1 N4 90.17(8) . . ?
C1 N1 C18 107.1(3) . . ?
C1 N1 Fe1 124.4(3) . . ?
C18 N1 Fe1 128.6(3) . . ?
C3 N2 C6 108.0(3) . . ?
C3 N2 Fe1 125.9(3) . . ?
C6 N2 Fe1 125.8(2) . . ?
C8 N3 C11 107.5(3) . . ?
C8 N3 Fe1 125.4(2) . . ?
C11 N3 Fe1 126.9(2) . . ?
C16 N4 C13 111.4(3) . . ?
C16 N4 N5 125.1(3) . . ?
C13 N4 N5 122.2(3) . . ?
C16 N4 Fe1 113.9(2) . . ?
C13 N4 Fe1 113.1(2) . . ?
N5 N4 Fe1 55.58(17) . . ?
C45 N5 N4 114.9(3) . . ?
C45 N5 Fe1 145.9(3) . . ?
N4 N5 Fe1 89.0(2) . . ?
O3 N6 O2 124.7(6) . . ?
O3 N6 C49 119.1(7) . . ?
O2 N6 C49 116.3(6) . . ?
N1 C1 C2 125.4(3) . . ?
N1 C1 C20 109.5(3) . . ?
C2 C1 C20 125.1(4) . . ?
C3 C2 C1 125.6(3) . . ?
C3 C2 C21 117.4(3) . . ?
C1 C2 C21 117.0(3) . . ?
N2 C3 C2 126.4(3) . . ?
N2 C3 C4 107.8(3) . . ?
C2 C3 C4 125.6(4) . . ?
C5 C4 C3 107.9(4) . . ?
C4 C5 C6 108.6(4) . . ?
C7 C6 N2 126.3(4) . . ?
C7 C6 C5 126.1(4) . . ?
N2 C6 C5 107.6(3) . . ?
C6 C7 C8 125.4(4) . . ?
C6 C7 C27 118.4(4) . . ?
C8 C7 C27 116.1(3) . . ?
N3 C8 C7 125.4(3) . . ?
N3 C8 C9 109.2(3) . . ?
C7 C8 C9 125.4(4) . . ?
C10 C9 C8 107.2(3) . . ?
C9 C10 C11 107.6(3) . . ?
N3 C11 C12 127.5(3) . . ?
N3 C11 C10 108.5(3) . . ?
C12 C11 C10 124.0(4) . . ?
C13 C12 C11 126.9(3) . . ?
C13 C12 C33 115.0(4) . . ?
C11 C12 C33 118.0(3) . . ?
N4 C13 C12 126.4(4) . . ?
N4 C13 C14 105.6(3) . . ?
C12 C13 C14 127.7(4) . . ?
C15 C14 C13 109.0(4) . . ?
C14 C15 C16 108.3(4) . . ?
N4 C16 C17 127.2(4) . . ?
N4 C16 C15 105.6(3) . . ?
C17 C16 C15 126.9(4) . . ?
C18 C17 C16 125.3(4) . . ?
C18 C17 C39 120.6(4) . . ?
C16 C17 C39 114.0(3) . . ?
N1 C18 C17 127.6(3) . . ?
N1 C18 C19 109.2(3) . . ?
C17 C18 C19 123.1(4) . . ?
C20 C19 C18 106.5(4) . . ?
C19 C20 C1 107.7(4) . . ?
C22 C21 C26 116.9(4) . . ?
C22 C21 C2 121.4(4) . . ?
C26 C21 C2 121.7(4) . . ?
C21 C22 C23 121.7(5) . . ?
C24 C23 C22 120.0(5) . . ?
C23 C24 C25 121.0(4) . . ?
C26 C25 C24 118.1(5) . . ?
C25 C26 C21 122.3(5) . . ?
C28 C27 C32 119.2(4) . . ?
C28 C27 C7 120.1(4) . . ?
C32 C27 C7 120.7(4) . . ?
C29 C28 C27 120.1(5) . . ?
C30 C29 C28 120.4(5) . . ?
C31 C30 C29 120.8(4) . . ?
C30 C31 C32 120.1(5) . . ?
C27 C32 C31 119.4(5) . . ?
C34 C33 C38 118.5(4) . . ?
C34 C33 C12 120.4(4) . . ?
C38 C33 C12 121.0(4) . . ?
C33 C34 C35 120.1(5) . . ?
C36 C35 C34 118.9(5) . . ?
C37 C36 C35 121.1(4) . . ?
C36 C37 C38 119.6(5) . . ?
C37 C38 C33 121.8(5) . . ?
C44 C39 C40 118.6(4) . . ?
C44 C39 C17 123.1(4) . . ?
C40 C39 C17 118.2(4) . . ?
C41 C40 C39 120.3(5) . . ?
C40 C41 C42 119.1(5) . . ?
C43 C42 C41 119.6(5) . . ?
C42 C43 C44 120.9(5) . . ?
C43 C44 C39 121.4(5) . . ?
O1 C45 N5 124.9(4) . . ?
O1 C45 C46 121.9(4) . . ?
N5 C45 C46 113.3(3) . . ?
C47 C46 C51 119.4(4) . . ?
C47 C46 C45 118.4(4) . . ?
C51 C46 C45 122.2(4) . . ?
C46 C47 C48 121.1(5) . . ?
C49 C48 C47 116.8(5) . . ?
C48 C49 C50 124.1(5) . . ?
C48 C49 N6 117.5(5) . . ?
C50 C49 N6 118.4(5) . . ?
C49 C50 C51 118.2(5) . . ?
C50 C51 C46 120.2(5) . . ?
Cl4 C52 Cl2 112.0(4) . . ?
Cl4 C52 Cl3 110.6(4) . . ?
Cl2 C52 Cl3 109.7(4) . . ?

loop_
_geom_bond_atom_site_label_1
_geom_bond_atom_site_label_2
_geom_bond_distance
_geom_bond_site_symmetry_2
_geom_bond_publ_flag
Fe1 N2 1.979(3) . ?
Fe1 N5 2.008(3) . ?
Fe1 N3 2.078(3) . ?
Fe1 N1 2.086(3) . ?
Fe1 Cl1 2.2377(12) . ?
Fe1 N4 2.434(3) . ?
Cl2 C52 1.736(7) . ?
Cl3 C52 1.756(7) . ?
Cl4 C52 1.723(7) . ?
O1 C45 1.217(4) . ?
O2 N6 1.235(7) . ?
O3 N6 1.193(7) . ?
N1 C1 1.369(5) . ?
N1 C18 1.378(5) . ?
N2 C3 1.375(5) . ?
N2 C6 1.400(5) . ?
N3 C8 1.355(5) . ?
N3 C11 1.392(5) . ?
N4 C16 1.376(5) . ?
N4 C13 1.391(5) . ?
N4 N5 1.409(4) . ?
N5 C45 1.383(5) . ?
N6 C49 1.481(7) . ?
C1 C2 1.399(5) . ?
C1 C20 1.429(5) . ?
C2 C3 1.391(5) . ?
C2 C21 1.498(5) . ?
C3 C4 1.451(6) . ?
C4 C5 1.341(6) . ?
C5 C6 1.430(6) . ?
C6 C7 1.382(5) . ?
C7 C8 1.406(5) . ?
C7 C27 1.504(5) . ?
C8 C9 1.449(5) . ?
C9 C10 1.356(6) . ?
C10 C11 1.434(5) . ?
C11 C12 1.417(5) . ?
C12 C13 1.398(5) . ?
C12 C33 1.486(5) . ?
C13 C14 1.406(6) . ?
C14 C15 1.380(5) . ?
C15 C16 1.423(5) . ?
C16 C17 1.418(5) . ?
C17 C18 1.417(5) . ?
C17 C39 1.476(5) . ?
C18 C19 1.444(5) . ?
C19 C20 1.365(5) . ?
C21 C22 1.373(6) . ?
C21 C26 1.385(6) . ?
C22 C23 1.375(7) . ?
C23 C24 1.335(8) . ?
C24 C25 1.391(8) . ?
C25 C26 1.370(7) . ?
C27 C28 1.376(6) . ?
C27 C32 1.386(6) . ?
C28 C29 1.371(6) . ?
C29 C30 1.368(7) . ?
C30 C31 1.337(7) . ?
C31 C32 1.402(6) . ?
C33 C34 1.373(6) . ?
C33 C38 1.376(6) . ?
C34 C35 1.410(6) . ?
C35 C36 1.368(8) . ?
C36 C37 1.355(7) . ?
C37 C38 1.364(6) . ?
C39 C44 1.374(6) . ?
C39 C40 1.388(6) . ?
C40 C41 1.384(7) . ?
C41 C42 1.414(8) . ?
C42 C43 1.344(8) . ?
C43 C44 1.364(7) . ?
C45 C46 1.479(5) . ?
C46 C47 1.374(6) . ?
C46 C51 1.409(6) . ?
C47 C48 1.413(7) . ?
C48 C49 1.371(7) . ?
C49 C50 1.373(7) . ?
C50 C51 1.385(7) . ?
